data_1557839
loop_
_publ_author_name
'Weetman, Catherine'
'Porzelt, Amelie'
'Bag, Prasenjit'
'Hanusch, Franziska'
'Inoue, Shigeyoshi'

_publ_section_title
;
 Dialumenes -- aryl vs. silyl stabilisation for small molecule activation
 and catalysis
;
_journal_issue 18
_journal_name_full 'Chemical Science'
_journal_page_first 4817
_journal_page_last 4827
_journal_paper_doi 10.1039/D0SC01561J
_journal_volume 11
_journal_year 2020
_chemical_compound_source 'see text'
_chemical_formula_moiety 'C70 H104 Al2 N6'
_chemical_formula_sum 'C70 H104 Al2 N6'
_chemical_formula_weight 1083.55
_space_group_IT_number 15
_space_group_name_Hall '-C 2yc'
_space_group_name_H-M_alt 'C 1 2/c 1'
_symmetry_cell_setting monoclinic
_symmetry_Int_Tables_number 15
_symmetry_space_group_name_Hall '-C 2yc'
_symmetry_space_group_name_H-M 'C 1 2/c 1'
_atom_sites_solution_hydrogens geom
_audit_update_record
;
2020-03-09 deposited with the CCDC.	2020-04-20 downloaded from the CCDC.
;
_cell_angle_alpha 90
_cell_angle_beta 90.177(8)
_cell_angle_gamma 90
_cell_formula_units_Z 4
_cell_length_a 21.6994(18)
_cell_length_b 15.8898(18)
_cell_length_c 20.777(2)
_cell_measurement_reflns_used 9252
_cell_measurement_temperature 100
_cell_measurement_theta_max 25.1702
_cell_measurement_theta_min 2.5208
_cell_volume 7163.9(12)
_computing_cell_refinement 'SAINT (Bruker, 2017)'
_computing_data_collection 'APEX III Control Software (Bruker, 2016)'
_computing_data_reduction 'SAINT (Bruker, 2017)'
_computing_molecular_graphics 'PLATON (Spek, 2011)'
_computing_publication_material 'PLATON (Spek, 2011), enCIFer (Allen, 2014)'
_computing_structure_refinement 'SHELXL2014 (Sheldrick, 2014), SHELXLE (Huebschle, 2011)'
_computing_structure_solution 'SHELXT (Sheldrick, 2015)'
_diffrn_ambient_temperature 100
_diffrn_detector ' CCD '
_diffrn_detector_area_resol_mean 16
_diffrn_measured_fraction_theta_full 1.000
_diffrn_measured_fraction_theta_max 0.994
_diffrn_measurement_device ' \k-geometry diffractometer '
_diffrn_measurement_device_type ' Apex II CCD '
_diffrn_measurement_method ' phi- and omega-rotation '
_diffrn_radiation_monochromator 'Triumph monochromator'
_diffrn_radiation_probe x-ray
_diffrn_radiation_source 'fine-focus sealed tube'
_diffrn_radiation_type MoK\a
_diffrn_radiation_wavelength 0.71073
_diffrn_reflns_av_R_equivalents 0.0552
_diffrn_reflns_av_unetI/netI 0.0296
_diffrn_reflns_limit_h_max 26
_diffrn_reflns_limit_h_min -26
_diffrn_reflns_limit_k_max 19
_diffrn_reflns_limit_k_min -19
_diffrn_reflns_limit_l_max 25
_diffrn_reflns_limit_l_min -25
_diffrn_reflns_number 101077
_diffrn_reflns_reduction_process
;
;
_diffrn_reflns_theta_full 25.24
_diffrn_reflns_theta_max 25.36
_diffrn_reflns_theta_min 0.98
_exptl_absorpt_coefficient_mu 0.081
_exptl_absorpt_correction_T_max 0.7452
_exptl_absorpt_correction_T_min 0.7088
_exptl_absorpt_correction_type multi-scan
_exptl_absorpt_process_details 'SADABS 2016/2, Bruker, 2016'
_exptl_crystal_colour 'clear red'
_exptl_crystal_density_diffrn 1.005
_exptl_crystal_density_method 'Not Measured'
_exptl_crystal_description fragment
_exptl_crystal_F_000 2368
_exptl_crystal_size_max 0.342
_exptl_crystal_size_mid 0.285
_exptl_crystal_size_min 0.267
_platon_squeeze_details
;
The unit cell contains 1 disordered molecule of Hexane which were
treated as a diffuse contribution to the overall scattering without specific
atom positions by SQUEEZE/PLATON.
;
_refine_diff_density_max 0.404
_refine_diff_density_min -0.524
_refine_diff_density_rms 0.066
_refine_ls_extinction_method none
_refine_ls_goodness_of_fit_ref 1.129
_refine_ls_hydrogen_treatment constr
_refine_ls_matrix_type full
_refine_ls_number_parameters 510
_refine_ls_number_reflns 6569
_refine_ls_number_restraints 552
_refine_ls_restrained_S_all 1.096
_refine_ls_R_factor_all 0.0884
_refine_ls_R_factor_gt 0.0747
_refine_ls_shift/su_max 0.001
_refine_ls_shift/su_mean 0.000
_refine_ls_structure_factor_coef Fsqd
_refine_ls_weighting_details 'W=1/[\S^2^(FO^2^)+(0.0554P)^2^+32.2092P] WHERE P=(FO^2^+2FC^2^)/3'
_refine_ls_weighting_scheme calc
_refine_ls_wR_factor_gt 0.1843
_refine_ls_wR_factor_ref 0.1924
_reflns_number_gt 5490
_reflns_number_total 6569
_reflns_threshold_expression I>2\s(I)
_cod_data_source_file d0sc01561j2.cif
_cod_data_source_block weeca1_9_fine
_cod_depositor_comments
;Adding full bibliography for 1557836--1557841.cif.

 Adding full bibliography for 1557836--1557841.cif.
;
_cod_original_sg_symbol_H-M 'C 2/c'
_cod_database_code 1557839
_platon_squeeze_void_probe_radius 1.20

loop_
_space_group_symop_id
_space_group_symop_operation_xyz
1 x,y,z
2 -x,y,1/2-z
3 -x,-y,-z
4 x,-y,1/2+z
5 1/2+x,1/2+y,z
6 1/2-x,1/2+y,1/2-z
7 1/2-x,1/2-y,-z
8 1/2+x,1/2-y,1/2+z

loop_
_atom_site_aniso_label
_atom_site_aniso_U_11
_atom_site_aniso_U_22
_atom_site_aniso_U_33
_atom_site_aniso_U_23
_atom_site_aniso_U_13
_atom_site_aniso_U_12
Al1 0.0166(4) 0.0174(4) 0.0196(4) -0.0020(3) -0.0022(3) -0.0020(3)
N1 0.0192(12) 0.0242(13) 0.0245(13) 0.0065(10) -0.0041(10) -0.0011(10)
N2 0.0271(14) 0.0362(15) 0.0188(13) 0.0007(11) -0.0030(11) -0.0044(12)
N3 0.0191(12) 0.0251(13) 0.0202(13) 0.0012(10) 0.0003(10) 0.0015(10)
C1A 0.0244(8) 0.0206(8) 0.0332(11) -0.0054(7) 0.0001(7) -0.0045(6)
C1D 0.0243(7) 0.0207(7) 0.0331(11) -0.0054(7) 0.0000(7) -0.0045(6)
C2A 0.0249(7) 0.0213(7) 0.0336(10) -0.0055(7) 0.0009(7) -0.0043(6)
C2D 0.0249(7) 0.0213(7) 0.0336(10) -0.0055(7) 0.0009(7) -0.0044(6)
C3A 0.0251(8) 0.0214(8) 0.0335(11) -0.0055(7) 0.0011(8) -0.0045(7)
C3D 0.0250(8) 0.0215(8) 0.0335(11) -0.0056(7) 0.0013(8) -0.0045(7)
C4A 0.0252(8) 0.0216(7) 0.0336(10) -0.0056(7) 0.0012(7) -0.0048(6)
C4D 0.0252(8) 0.0216(7) 0.0334(10) -0.0057(7) 0.0014(7) -0.0048(6)
C5A 0.0246(8) 0.0210(8) 0.0333(11) -0.0056(7) 0.0007(7) -0.0049(7)
C5D 0.0245(8) 0.0210(7) 0.0331(11) -0.0056(7) 0.0008(7) -0.0049(6)
C6A 0.0243(7) 0.0203(7) 0.0331(10) -0.0054(7) 0.0000(7) -0.0050(6)
C6D 0.0242(7) 0.0202(7) 0.0330(10) -0.0053(7) 0.0000(7) -0.0049(6)
C7A 0.0254(9) 0.0215(9) 0.0340(11) -0.0053(8) 0.0014(9) -0.0041(8)
C7D 0.0256(8) 0.0220(9) 0.0347(11) -0.0061(8) 0.0017(8) -0.0040(8)
C8A 0.0277(12) 0.0234(13) 0.0356(15) -0.0044(12) 0.0028(13) -0.0027(12)
C8D 0.0288(15) 0.0251(16) 0.0377(18) -0.0060(14) 0.0057(15) -0.0033(14)
C9A 0.0248(16) 0.0221(16) 0.0340(18) -0.0031(15) 0.0030(16) -0.0041(15)
C9D 0.0270(12) 0.0249(13) 0.0373(15) -0.0059(12) 0.0017(12) -0.0030(11)
C10A 0.0265(9) 0.0230(8) 0.0345(11) -0.0058(8) 0.0017(8) -0.0049(7)
C10D 0.0260(9) 0.0227(8) 0.0340(11) -0.0058(8) 0.0024(8) -0.0050(7)
C11A 0.0288(14) 0.0246(13) 0.0371(15) -0.0063(13) 0.0024(13) -0.0038(13)
C11D 0.0294(13) 0.0235(13) 0.0368(15) -0.0053(12) 0.0028(12) -0.0043(12)
C12A 0.0271(14) 0.0258(13) 0.0340(15) -0.0070(13) 0.0021(13) -0.0056(13)
C12D 0.0272(14) 0.0261(13) 0.0335(15) -0.0064(12) 0.0027(13) -0.0057(12)
C13A 0.0245(8) 0.0196(9) 0.0333(11) -0.0057(8) -0.0003(8) -0.0056(7)
C13D 0.0244(8) 0.0195(9) 0.0332(11) -0.0058(8) -0.0003(8) -0.0058(7)
C14A 0.0242(13) 0.0202(14) 0.0344(15) -0.0072(13) -0.0016(12) -0.0059(13)
C14D 0.0243(12) 0.0204(14) 0.0346(15) -0.0073(13) -0.0020(12) -0.0054(12)
C15A 0.0273(13) 0.0197(15) 0.0350(15) -0.0053(14) 0.0008(13) -0.0071(13)
C15D 0.0278(12) 0.0195(14) 0.0351(15) -0.0060(13) 0.0016(12) -0.0069(12)
C16 0.0203(15) 0.0239(15) 0.0221(15) 0.0016(12) -0.0039(12) -0.0069(12)
C17 0.0252(16) 0.0361(18) 0.0302(18) 0.0133(14) -0.0094(14) -0.0059(14)
C18 0.0267(17) 0.049(2) 0.0298(18) 0.0130(16) -0.0095(14) -0.0092(15)
C19 0.0208(15) 0.0252(16) 0.0274(16) 0.0026(13) -0.0024(12) 0.0032(12)
C20 0.0281(17) 0.0232(17) 0.055(2) -0.0006(16) -0.0042(16) 0.0023(14)
C21 0.0260(17) 0.0253(16) 0.0402(19) 0.0031(14) 0.0041(14) 0.0057(13)
C22 0.0277(18) 0.052(2) 0.046(2) 0.0153(18) -0.0121(16) 0.0059(16)
C23 0.045(2) 0.080(3) 0.032(2) 0.010(2) -0.0141(17) -0.005(2)
C24 0.0341(18) 0.049(2) 0.0225(16) -0.0095(15) -0.0009(14) -0.0057(16)
C25 0.040(2) 0.072(3) 0.030(2) -0.0067(19) 0.0041(16) -0.009(2)
C26 0.049(2) 0.056(3) 0.042(2) -0.0224(19) -0.0019(18) -0.010(2)
C27 0.0167(14) 0.0159(13) 0.0208(14) 0.0018(11) 0.0004(11) -0.0013(11)
C28 0.0182(15) 0.0375(18) 0.0209(15) -0.0029(13) -0.0023(12) 0.0100(13)
C29 0.0261(17) 0.0379(19) 0.042(2) -0.0147(16) -0.0109(15) 0.0127(15)
C30 0.044(2) 0.065(3) 0.058(3) -0.039(2) -0.018(2) 0.023(2)
C31 0.053(3) 0.119(5) 0.040(3) -0.046(3) -0.013(2) 0.042(3)
C32 0.036(2) 0.113(4) 0.0249(19) -0.011(2) 0.0034(16) 0.024(2)
C33 0.0246(17) 0.062(2) 0.0228(17) -0.0003(16) 0.0017(13) 0.0147(17)
C34 0.0336(19) 0.0271(18) 0.063(3) -0.0076(17) -0.0111(18) 0.0016(15)
C35 0.0326(19) 0.065(3) 0.0338(19) 0.0183(19) 0.0097(15) 0.0004(18)

loop_
_atom_site_label
_atom_site_type_symbol
_atom_site_thermal_displace_type
_atom_site_fract_x
_atom_site_fract_y
_atom_site_fract_z
_atom_site_occupancy
_atom_site_U_iso_or_equiv
_atom_site_calc_flag
_atom_site_refinement_flags
_atom_site_disorder_assembly
_atom_site_disorder_group
Al1 Al Uani 0.54440(4) 0.24619(5) 0.30382(4) 1.000 0.0179(2) d . . .
N1 N Uani 0.64297(11) 0.11506(16) 0.35414(12) 1.000 0.0226(7) d . . .
N2 N Uani 0.60811(12) 0.19389(18) 0.43013(12) 1.000 0.0274(8) d . . .
N3 N Uani 0.59183(11) 0.17956(16) 0.17810(11) 1.000 0.0215(7) d . . .
C1A C Uani 0.5739(2) 0.3655(4) 0.3235(8) 0.423(3) 0.0261(5) d DUP A 1
C1D C Uani 0.5702(2) 0.3645(3) 0.3288(6) 0.577(3) 0.0260(5) d DUP A 2
C2A C Uani 0.5385(2) 0.4360(3) 0.3439(3) 0.423(3) 0.0266(5) d DUP A 1
C2D C Uani 0.53273(18) 0.4240(3) 0.3617(3) 0.577(3) 0.0266(5) d DUP A 2
C3A C Uani 0.5671(2) 0.5117(3) 0.3612(4) 0.423(3) 0.0267(5) d DUP A 1
C3D C Uani 0.5571(2) 0.5007(3) 0.3830(3) 0.577(3) 0.0267(5) d DUP A 2
C4A C Uani 0.6296(2) 0.5244(3) 0.3546(4) 0.423(3) 0.0268(5) d DUP A 1
C4D C Uani 0.6185(2) 0.5209(3) 0.3766(3) 0.577(3) 0.0267(5) d DUP A 2
C5A C Uani 0.6638(2) 0.4590(3) 0.3292(4) 0.423(3) 0.0263(5) d DUP A 1
C5D C Uani 0.6556(2) 0.4636(3) 0.3451(3) 0.577(3) 0.0262(5) d DUP A 2
C6A C Uani 0.6374(2) 0.3812(3) 0.3140(5) 0.423(3) 0.0259(5) d DUP A 1
C6D C Uani 0.63288(19) 0.3872(3) 0.3216(4) 0.577(3) 0.0258(5) d DUP A 2
C7A C Uani 0.4688(2) 0.4331(4) 0.3504(3) 0.423(3) 0.0270(6) d DUP A 1
C7D C Uani 0.46421(19) 0.4109(3) 0.3728(3) 0.577(3) 0.0274(5) d DUP A 2
C8A C Uani 0.4485(3) 0.4409(5) 0.4211(3) 0.423(3) 0.0289(8) d DUP A 1
C8D C Uani 0.4484(2) 0.4127(4) 0.4451(3) 0.577(3) 0.0305(9) d DUP A 2
C9A C Uani 0.4374(3) 0.5009(4) 0.3102(4) 0.423(3) 0.0270(10) d DUP A 1
C9D C Uani 0.4256(2) 0.4761(4) 0.3373(3) 0.577(3) 0.0297(8) d DUP A 2
C10A C Uani 0.6622(2) 0.6045(3) 0.3767(2) 0.423(3) 0.0280(5) d DUP A 1
C10D C Uani 0.64483(18) 0.6057(3) 0.3978(2) 0.577(3) 0.0276(5) d DUP A 2
C11A C Uani 0.6191(3) 0.6773(4) 0.3871(4) 0.423(3) 0.0302(8) d DUP A 1
C11D C Uani 0.6479(3) 0.6688(3) 0.3440(3) 0.577(3) 0.0299(8) d DUP A 2
C12A C Uani 0.7001(4) 0.5896(4) 0.4382(4) 0.423(3) 0.0290(8) d DUP A 1
C12D C Uani 0.7091(3) 0.5961(3) 0.4281(3) 0.577(3) 0.0289(8) d DUP A 2
C13A C Uani 0.6808(2) 0.3151(3) 0.2858(4) 0.423(3) 0.0258(5) d DUP A 1
C13D C Uani 0.6801(2) 0.3275(3) 0.2921(3) 0.577(3) 0.0257(5) d DUP A 2
C14A C Uani 0.7272(4) 0.2854(5) 0.3361(4) 0.423(3) 0.0263(8) d DUP A 1
C14D C Uani 0.7275(3) 0.2999(4) 0.3422(3) 0.577(3) 0.0264(8) d DUP A 2
C15A C Uani 0.7152(4) 0.3461(5) 0.2266(4) 0.423(3) 0.0273(8) d DUP A 1
C15D C Uani 0.7134(3) 0.3653(4) 0.2346(3) 0.577(3) 0.0275(8) d DUP A 2
C16 C Uani 0.60035(13) 0.17528(19) 0.36681(14) 1.000 0.0221(9) d . . .
C17 C Uani 0.67795(15) 0.0974(2) 0.40888(16) 1.000 0.0305(10) d . . .
C18 C Uani 0.65594(15) 0.1462(2) 0.45651(16) 1.000 0.0352(11) d . . .
C19 C Uani 0.64747(14) 0.07218(19) 0.29115(15) 1.000 0.0245(9) d . . .
C20 C Uani 0.63556(16) -0.0219(2) 0.29749(19) 1.000 0.0354(10) d . . .
C21 C Uani 0.70699(14) 0.0912(2) 0.25558(17) 1.000 0.0305(10) d . . .
C22 C Uani 0.73161(16) 0.0373(3) 0.41178(19) 1.000 0.0419(11) d . . .
C23 C Uani 0.67826(19) 0.1496(3) 0.52466(18) 1.000 0.0524(14) d . . .
C24 C Uani 0.56966(16) 0.2563(2) 0.46416(16) 1.000 0.0352(10) d . . .
C25 C Uani 0.53053(18) 0.2154(3) 0.51604(18) 1.000 0.0473(14) d . . .
C26 C Uani 0.60730(19) 0.3309(3) 0.4886(2) 1.000 0.0490(14) d . . .
C27 C Uani 0.54727(12) 0.21745(17) 0.20726(13) 1.000 0.0178(8) d . . .
C28 C Uani 0.59034(13) 0.1469(2) 0.11494(14) 1.000 0.0255(9) d . . .
C29 C Uani 0.56025(15) 0.0704(2) 0.10169(17) 1.000 0.0354(11) d . . .
C30 C Uani 0.5674(2) 0.0348(3) 0.0411(2) 1.000 0.0557(16) d . . .
C31 C Uani 0.6021(2) 0.0728(4) -0.0061(2) 1.000 0.071(2) d . . .
C32 C Uani 0.63212(19) 0.1468(4) 0.00789(18) 1.000 0.0580(16) d . . .
C33 C Uani 0.62811(15) 0.1844(3) 0.06795(16) 1.000 0.0365(10) d . . .
C34 C Uani 0.52426(17) 0.0255(2) 0.1525(2) 1.000 0.0413(13) d . . .
C35 C Uani 0.66564(17) 0.2594(3) 0.08497(18) 1.000 0.0438(13) d . . .
H3A H Uiso 0.54261 0.55598 0.37817 0.423(3) 0.0320 c RUP A 1
H3D H Uiso 0.53031 0.54035 0.40264 0.577(3) 0.0320 c RUP A 2
H5A H Uiso 0.70654 0.46716 0.32197 0.423(3) 0.0320 c RUP A 1
H5D H Uiso 0.69800 0.47654 0.33932 0.577(3) 0.0310 c RUP A 2
H7A H Uiso 0.45450 0.37716 0.33407 0.423(3) 0.0320 c RUP A 1
H7D H Uiso 0.45292 0.35408 0.35572 0.577(3) 0.0330 c RUP A 2
H8A H Uiso 0.46340 0.49435 0.43886 0.423(3) 0.0430 c RUP A 1
H8B H Uiso 0.46575 0.39413 0.44608 0.423(3) 0.0430 c RUP A 1
H8C H Uiso 0.40340 0.43926 0.42347 0.423(3) 0.0430 c RUP A 1
H8D H Uiso 0.46104 0.46680 0.46352 0.577(3) 0.0460 c RUP A 2
H8E H Uiso 0.47023 0.36699 0.46720 0.577(3) 0.0460 c RUP A 2
H8F H Uiso 0.40388 0.40538 0.45061 0.577(3) 0.0460 c RUP A 2
H9A H Uiso 0.45296 0.49865 0.26601 0.423(3) 0.0400 c RUP A 1
H9B H Uiso 0.44626 0.55629 0.32877 0.423(3) 0.0400 c RUP A 1
H9C H Uiso 0.39279 0.49132 0.31000 0.423(3) 0.0400 c RUP A 1
H9D H Uiso 0.43453 0.47338 0.29118 0.577(3) 0.0450 c RUP A 2
H9E H Uiso 0.43565 0.53242 0.35357 0.577(3) 0.0450 c RUP A 2
H9F H Uiso 0.38177 0.46466 0.34441 0.577(3) 0.0450 c RUP A 2
H10A H Uiso 0.69159 0.62113 0.34197 0.423(3) 0.0340 c RUP A 1
H10D H Uiso 0.61683 0.62902 0.43149 0.577(3) 0.0330 c RUP A 2
H11A H Uiso 0.64312 0.72902 0.39283 0.423(3) 0.0450 c RUP A 1
H11B H Uiso 0.59426 0.66702 0.42554 0.423(3) 0.0450 c RUP A 1
H11C H Uiso 0.59199 0.68329 0.34956 0.423(3) 0.0450 c RUP A 1
H11D H Uiso 0.67873 0.65072 0.31249 0.577(3) 0.0450 c RUP A 2
H11E H Uiso 0.65951 0.72387 0.36142 0.577(3) 0.0450 c RUP A 2
H11F H Uiso 0.60752 0.67286 0.32300 0.577(3) 0.0450 c RUP A 2
H12A H Uiso 0.73373 0.55036 0.42896 0.423(3) 0.0430 c RUP A 1
H12B H Uiso 0.67346 0.56579 0.47156 0.423(3) 0.0430 c RUP A 1
H12C H Uiso 0.71719 0.64321 0.45324 0.423(3) 0.0430 c RUP A 1
H12D H Uiso 0.73802 0.57546 0.39565 0.577(3) 0.0430 c RUP A 2
H12E H Uiso 0.70706 0.55586 0.46384 0.577(3) 0.0430 c RUP A 2
H12F H Uiso 0.72310 0.65077 0.44431 0.577(3) 0.0430 c RUP A 2
H13A H Uiso 0.65530 0.26551 0.27269 0.423(3) 0.0310 c RUP A 1
H13D H Uiso 0.65771 0.27614 0.27694 0.577(3) 0.0310 c RUP A 2
H14A H Uiso 0.74894 0.23565 0.31996 0.423(3) 0.0390 c RUP A 1
H14B H Uiso 0.70558 0.27103 0.37594 0.423(3) 0.0390 c RUP A 1
H14C H Uiso 0.75700 0.33040 0.34470 0.423(3) 0.0390 c RUP A 1
H14D H Uiso 0.75541 0.25843 0.32309 0.577(3) 0.0400 c RUP A 2
H14E H Uiso 0.70628 0.27468 0.37901 0.577(3) 0.0400 c RUP A 2
H14F H Uiso 0.75122 0.34891 0.35662 0.577(3) 0.0400 c RUP A 2
H15A H Uiso 0.73821 0.29933 0.20758 0.423(3) 0.0410 c RUP A 1
H15B H Uiso 0.74383 0.39090 0.23912 0.423(3) 0.0410 c RUP A 1
H15C H Uiso 0.68557 0.36799 0.19508 0.423(3) 0.0410 c RUP A 1
H15D H Uiso 0.74449 0.32552 0.21897 0.577(3) 0.0410 c RUP A 2
H15E H Uiso 0.73359 0.41785 0.24752 0.577(3) 0.0410 c RUP A 2
H15F H Uiso 0.68362 0.37691 0.20015 0.577(3) 0.0410 c RUP A 2
H19 H Uiso 0.61332 0.09516 0.26392 1.000 0.0290 c RU . .
H20A H Uiso 0.63173 -0.04688 0.25455 1.000 0.0530 c RU . .
H20B H Uiso 0.59733 -0.03099 0.32147 1.000 0.0530 c RU . .
H20C H Uiso 0.66997 -0.04828 0.32052 1.000 0.0530 c RU . .
H21A H Uiso 0.70512 0.06657 0.21237 1.000 0.0460 c RU . .
H21B H Uiso 0.74184 0.06695 0.27928 1.000 0.0460 c RU . .
H21C H Uiso 0.71237 0.15224 0.25217 1.000 0.0460 c RU . .
H22A H Uiso 0.71630 -0.02012 0.41825 1.000 0.0630 c RU . .
H22B H Uiso 0.75877 0.05280 0.44764 1.000 0.0630 c RU . .
H22C H Uiso 0.75466 0.04004 0.37134 1.000 0.0630 c RU . .
H23A H Uiso 0.71284 0.11057 0.53016 1.000 0.0790 c RU . .
H23B H Uiso 0.64472 0.13353 0.55364 1.000 0.0790 c RU . .
H23C H Uiso 0.69185 0.20692 0.53481 1.000 0.0790 c RU . .
H24 H Uiso 0.54025 0.27938 0.43149 1.000 0.0420 c RU . .
H25A H Uiso 0.50795 0.16773 0.49762 1.000 0.0710 c RU . .
H25B H Uiso 0.50120 0.25672 0.53297 1.000 0.0710 c RU . .
H25C H Uiso 0.55723 0.19552 0.55099 1.000 0.0710 c RU . .
H26A H Uiso 0.63128 0.35463 0.45307 1.000 0.0730 c RU . .
H26B H Uiso 0.63533 0.31199 0.52274 1.000 0.0730 c RU . .
H26C H Uiso 0.57948 0.37396 0.50569 1.000 0.0730 c RU . .
H30 H Uiso 0.54786 -0.01729 0.03193 1.000 0.0670 c RU . .
H31 H Uiso 0.60517 0.04830 -0.04772 1.000 0.0850 c RU . .
H32 H Uiso 0.65631 0.17287 -0.02449 1.000 0.0700 c RU . .
H34A H Uiso 0.50855 -0.02771 0.13510 1.000 0.0620 c RU . .
H34B H Uiso 0.48961 0.06077 0.16606 1.000 0.0620 c RU . .
H34C H Uiso 0.55102 0.01402 0.18952 1.000 0.0620 c RU . .
H35A H Uiso 0.68539 0.28158 0.04614 1.000 0.0660 c RU . .
H35B H Uiso 0.69734 0.24342 0.11636 1.000 0.0660 c RU . .
H35C H Uiso 0.63895 0.30272 0.10361 1.000 0.0660 c RU . .

loop_
_atom_type_symbol
_atom_type_description
_atom_type_scat_dispersion_real
_atom_type_scat_dispersion_imag
_atom_type_scat_source
C C 0.0033 0.0016 ' International Tables Vol C Tables 4.2.6.8 and 6.1.1.4'
H H 0.0000 0.0000 ' International Tables Vol C Tables 4.2.6.8 and 6.1.1.4'
Al Al 0.0645 0.0514 ' International Tables Vol C Tables 4.2.6.8 and 6.1.1.4'
N N 0.0061 0.0033 ' International Tables Vol C Tables 4.2.6.8 and 6.1.1.4'

loop_
_geom_angle_atom_site_label_1
_geom_angle_atom_site_label_2
_geom_angle_atom_site_label_3
_geom_angle
_geom_angle_site_symmetry_1
_geom_angle_site_symmetry_2
_geom_angle_site_symmetry_3
_geom_angle_publ_flag
C1D Al1 C16 100.3(3) . . . yes
C1D Al1 C27 116.5(4) . . . yes
C1D Al1 C27 120.09(15) . . 2_655 yes
C16 Al1 C27 117.85(12) . . . yes
C1A Al1 C16 101.1(3) . . . yes
C16 Al1 C27 120.43(12) . . 2_655 yes
C1A Al1 C27 113.0(5) . . . yes
C27 Al1 C27 82.74(11) . . 2_655 yes
C1A Al1 C27 122.14(15) . . 2_655 yes
C16 N1 C17 110.7(2) . . . yes
C16 N1 C19 122.9(2) . . . yes
C17 N1 C19 126.3(3) . . . yes
C16 N2 C18 110.6(3) . . . yes
C16 N2 C24 122.8(3) . . . yes
C18 N2 C24 126.6(3) . . . yes
C27 N3 C28 126.3(2) . . . yes
Al1 C1A C2A 128.4(3) . . . yes
Al1 C1A C6A 116.2(5) . . . yes
C2A C1A C6A 115.4(5) . . . no
C2D C1D C6D 115.6(5) . . . no
Al1 C1D C2D 125.5(4) . . . yes
Al1 C1D C6D 118.3(4) . . . yes
C1A C2A C3A 120.9(4) . . . no
C1A C2A C7A 122.7(5) . . . no
C3A C2A C7A 116.4(4) . . . no
C3D C2D C7D 116.1(4) . . . no
C1D C2D C3D 121.0(4) . . . no
C1D C2D C7D 122.9(4) . . . no
C2A C3A C4A 122.4(5) . . . no
C2D C3D C4D 122.5(4) . . . no
C3A C4A C5A 117.2(5) . . . no
C3A C4A C10A 123.2(5) . . . no
C5A C4A C10A 119.5(4) . . . no
C5D C4D C10D 120.0(4) . . . no
C3D C4D C5D 117.2(5) . . . no
C3D C4D C10D 122.6(4) . . . no
C4A C5A C6A 122.1(4) . . . no
C4D C5D C6D 122.2(4) . . . no
C1A C6A C13A 122.3(5) . . . no
C5A C6A C13A 116.2(4) . . . no
C1A C6A C5A 121.5(6) . . . no
C5D C6D C13D 116.3(4) . . . no
C1D C6D C5D 121.5(5) . . . no
C1D C6D C13D 122.0(5) . . . no
C2A C7A C8A 111.7(5) . . . no
C2A C7A C9A 111.9(5) . . . no
C8A C7A C9A 109.7(5) . . . no
C2D C7D C8D 111.5(4) . . . no
C8D C7D C9D 109.6(4) . . . no
C2D C7D C9D 111.8(4) . . . no
C4A C10A C12A 111.6(5) . . . no
C4A C10A C11A 113.4(4) . . . no
C11A C10A C12A 109.3(5) . . . no
C4D C10D C11D 113.0(4) . . . no
C11D C10D C12D 109.2(4) . . . no
C4D C10D C12D 111.6(4) . . . no
C6A C13A C15A 113.1(5) . . . no
C6A C13A C14A 110.9(7) . . . no
C14A C13A C15A 109.3(5) . . . no
C6D C13D C14D 110.9(5) . . . no
C6D C13D C15D 113.0(5) . . . no
C14D C13D C15D 109.2(4) . . . no
Al1 C16 N2 123.7(2) . . . yes
Al1 C16 N1 130.4(2) . . . yes
N1 C16 N2 105.0(2) . . . yes
C18 C17 C22 127.7(3) . . . no
N1 C17 C18 106.9(3) . . . yes
N1 C17 C22 125.4(3) . . . yes
N2 C18 C17 106.8(3) . . . yes
N2 C18 C23 126.2(3) . . . yes
C17 C18 C23 127.0(3) . . . no
N1 C19 C20 111.4(3) . . . yes
N1 C19 C21 113.4(3) . . . yes
C20 C19 C21 112.5(3) . . . no
N2 C24 C25 111.7(3) . . . yes
N2 C24 C26 112.2(3) . . . yes
C25 C24 C26 113.3(3) . . . no
Al1 C27 Al1 91.59(11) . . 2_655 yes
Al1 C27 N3 125.8(2) . . . yes
Al1 C27 N3 141.0(2) 2_655 . . yes
C29 C28 C33 120.0(3) . . . no
N3 C28 C29 120.6(3) . . . yes
N3 C28 C33 118.5(3) . . . yes
C28 C29 C34 121.1(3) . . . no
C30 C29 C34 120.4(3) . . . no
C28 C29 C30 118.4(3) . . . no
C29 C30 C31 122.0(4) . . . no
C30 C31 C32 119.0(4) . . . no
C31 C32 C33 121.9(4) . . . no
C28 C33 C35 119.6(3) . . . no
C32 C33 C35 121.6(4) . . . no
C28 C33 C32 118.7(4) . . . no
C2A C3A H3A 119.00 . . . no
C4A C3A H3A 119.00 . . . no
C4D C3D H3D 119.00 . . . no
C2D C3D H3D 119.00 . . . no
C6A C5A H5A 119.00 . . . no
C4A C5A H5A 119.00 . . . no
C6D C5D H5D 119.00 . . . no
C4D C5D H5D 119.00 . . . no
C8A C7A H7A 108.00 . . . no
C9A C7A H7A 108.00 . . . no
C2A C7A H7A 108.00 . . . no
C9D C7D H7D 108.00 . . . no
C2D C7D H7D 108.00 . . . no
C8D C7D H7D 108.00 . . . no
C7A C8A H8A 109.00 . . . no
C7A C8A H8B 110.00 . . . no
C7A C8A H8C 110.00 . . . no
H8A C8A H8B 109.00 . . . no
H8A C8A H8C 109.00 . . . no
H8B C8A H8C 109.00 . . . no
H8E C8D H8F 109.00 . . . no
C7D C8D H8F 110.00 . . . no
C7D C8D H8D 110.00 . . . no
C7D C8D H8E 110.00 . . . no
H8D C8D H8E 109.00 . . . no
H8D C8D H8F 109.00 . . . no
C7A C9A H9B 109.00 . . . no
C7A C9A H9A 109.00 . . . no
H9A C9A H9B 110.00 . . . no
H9A C9A H9C 109.00 . . . no
C7A C9A H9C 109.00 . . . no
H9B C9A H9C 109.00 . . . no
C7D C9D H9D 110.00 . . . no
C7D C9D H9E 109.00 . . . no
H9E C9D H9F 109.00 . . . no
H9D C9D H9F 110.00 . . . no
C7D C9D H9F 110.00 . . . no
H9D C9D H9E 109.00 . . . no
C11A C10A H10A 107.00 . . . no
C12A C10A H10A 107.00 . . . no
C4A C10A H10A 107.00 . . . no
C12D C10D H10D 108.00 . . . no
C11D C10D H10D 108.00 . . . no
C4D C10D H10D 108.00 . . . no
C10A C11A H11B 109.00 . . . no
C10A C11A H11A 109.00 . . . no
C10A C11A H11C 109.00 . . . no
H11A C11A H11B 110.00 . . . no
H11A C11A H11C 109.00 . . . no
H11B C11A H11C 110.00 . . . no
H11E C11D H11F 110.00 . . . no
C10D C11D H11E 109.00 . . . no
C10D C11D H11F 109.00 . . . no
C10D C11D H11D 109.00 . . . no
H11D C11D H11F 109.00 . . . no
H11D C11D H11E 109.00 . . . no
C10A C12A H12C 109.00 . . . no
C10A C12A H12B 109.00 . . . no
C10A C12A H12A 109.00 . . . no
H12A C12A H12B 110.00 . . . no
H12A C12A H12C 110.00 . . . no
H12B C12A H12C 109.00 . . . no
C10D C12D H12D 110.00 . . . no
C10D C12D H12E 109.00 . . . no
C10D C12D H12F 109.00 . . . no
H12E C12D H12F 109.00 . . . no
H12D C12D H12E 109.00 . . . no
H12D C12D H12F 110.00 . . . no
C14A C13A H13A 108.00 . . . no
C6A C13A H13A 108.00 . . . no
C15A C13A H13A 108.00 . . . no
C15D C13D H13D 108.00 . . . no
C6D C13D H13D 108.00 . . . no
C14D C13D H13D 108.00 . . . no
C13A C14A H14B 110.00 . . . no
C13A C14A H14A 109.00 . . . no
H14A C14A H14C 109.00 . . . no
C13A C14A H14C 109.00 . . . no
H14A C14A H14B 109.00 . . . no
H14B C14A H14C 109.00 . . . no
C13D C14D H14D 109.00 . . . no
H14E C14D H14F 110.00 . . . no
C13D C14D H14F 109.00 . . . no
H14D C14D H14E 110.00 . . . no
C13D C14D H14E 109.00 . . . no
H14D C14D H14F 109.00 . . . no
C13A C15A H15B 109.00 . . . no
C13A C15A H15C 109.00 . . . no
C13A C15A H15A 109.00 . . . no
H15A C15A H15B 110.00 . . . no
H15A C15A H15C 110.00 . . . no
H15B C15A H15C 109.00 . . . no
C13D C15D H15D 110.00 . . . no
C13D C15D H15E 110.00 . . . no
C13D C15D H15F 110.00 . . . no
H15D C15D H15F 109.00 . . . no
H15E C15D H15F 109.00 . . . no
H15D C15D H15E 109.00 . . . no
N1 C19 H19 106.00 . . . no
C20 C19 H19 106.00 . . . no
C21 C19 H19 106.00 . . . no
C19 C20 H20A 109.00 . . . no
C19 C20 H20B 109.00 . . . no
H20A C20 H20B 109.00 . . . no
H20A C20 H20C 109.00 . . . no
H20B C20 H20C 110.00 . . . no
C19 C20 H20C 109.00 . . . no
C19 C21 H21B 109.00 . . . no
C19 C21 H21C 109.00 . . . no
C19 C21 H21A 109.00 . . . no
H21B C21 H21C 109.00 . . . no
H21A C21 H21C 110.00 . . . no
H21A C21 H21B 109.00 . . . no
C17 C22 H22B 110.00 . . . no
C17 C22 H22C 110.00 . . . no
H22A C22 H22C 109.00 . . . no
H22B C22 H22C 109.00 . . . no
H22A C22 H22B 109.00 . . . no
C17 C22 H22A 109.00 . . . no
C18 C23 H23C 109.00 . . . no
H23A C23 H23B 109.00 . . . no
H23A C23 H23C 109.00 . . . no
H23B C23 H23C 109.00 . . . no
C18 C23 H23A 109.00 . . . no
C18 C23 H23B 109.00 . . . no
N2 C24 H24 106.00 . . . no
C26 C24 H24 106.00 . . . no
C25 C24 H24 106.00 . . . no
C24 C25 H25B 109.00 . . . no
C24 C25 H25C 109.00 . . . no
C24 C25 H25A 109.00 . . . no
H25A C25 H25C 110.00 . . . no
H25B C25 H25C 109.00 . . . no
H25A C25 H25B 109.00 . . . no
C24 C26 H26B 109.00 . . . no
C24 C26 H26C 109.00 . . . no
H26A C26 H26B 109.00 . . . no
H26A C26 H26C 109.00 . . . no
H26B C26 H26C 109.00 . . . no
C24 C26 H26A 109.00 . . . no
C29 C30 H30 119.00 . . . no
C31 C30 H30 119.00 . . . no
C30 C31 H31 121.00 . . . no
C32 C31 H31 121.00 . . . no
C31 C32 H32 119.00 . . . no
C33 C32 H32 119.00 . . . no
C29 C34 H34B 109.00 . . . no
H34A C34 H34C 109.00 . . . no
C29 C34 H34C 109.00 . . . no
H34A C34 H34B 109.00 . . . no
C29 C34 H34A 109.00 . . . no
H34B C34 H34C 110.00 . . . no
C33 C35 H35C 109.00 . . . no
H35A C35 H35C 109.00 . . . no
H35B C35 H35C 109.00 . . . no
H35A C35 H35B 109.00 . . . no
C33 C35 H35A 109.00 . . . no
C33 C35 H35B 109.00 . . . no

loop_
_geom_bond_atom_site_label_1
_geom_bond_atom_site_label_2
_geom_bond_distance
_geom_bond_site_symmetry_1
_geom_bond_site_symmetry_2
_geom_bond_publ_flag
Al1 C1D 2.029(6) . . yes
Al1 C16 2.109(3) . . yes
Al1 C27 2.059(3) . . yes
Al1 C1A 2.042(7) . . yes
Al1 C27 2.053(3) . 2_655 yes
N1 C16 1.357(4) . . yes
N1 C17 1.394(4) . . yes
N1 C19 1.479(4) . . yes
N2 C16 1.358(4) . . yes
N2 C18 1.396(4) . . yes
N2 C24 1.478(4) . . yes
N3 C27 1.292(4) . . yes
N3 C28 1.411(4) . . yes
C1A C6A 1.415(7) . . no
C1A C2A 1.424(9) . . no
C1D C2D 1.423(9) . . no
C1D C6D 1.416(6) . . no
C2A C3A 1.400(7) . . no
C2A C7A 1.520(6) . . no
C2D C3D 1.400(7) . . no
C2D C7D 1.520(6) . . no
C3A C4A 1.378(6) . . no
C3D C4D 1.377(6) . . no
C4A C5A 1.383(8) . . no
C4A C10A 1.526(7) . . no
C4D C5D 1.382(7) . . no
C4D C10D 1.528(7) . . no
C5A C6A 1.398(7) . . no
C5D C6D 1.398(7) . . no
C6A C13A 1.529(8) . . no
C6D C13D 1.526(7) . . no
C7A C8A 1.540(9) . . no
C7A C9A 1.523(9) . . no
C7D C8D 1.542(9) . . no
C7D C9D 1.522(8) . . no
C10A C11A 1.504(8) . . no
C10A C12A 1.536(9) . . no
C10D C11D 1.503(7) . . no
C10D C12D 1.536(8) . . no
C13A C14A 1.524(11) . . no
C13A C15A 1.523(11) . . no
C13D C15D 1.522(8) . . no
C13D C14D 1.526(8) . . no
C17 C18 1.346(5) . . no
C17 C22 1.507(5) . . no
C18 C23 1.496(5) . . no
C19 C20 1.523(4) . . no
C19 C21 1.520(4) . . no
C24 C25 1.520(5) . . no
C24 C26 1.526(6) . . no
C28 C29 1.407(4) . . no
C28 C33 1.409(5) . . no
C29 C30 1.389(6) . . no
C29 C34 1.496(5) . . no
C30 C31 1.378(6) . . no
C31 C32 1.375(8) . . no
C32 C33 1.387(6) . . no
C33 C35 1.486(6) . . no
C3A H3A 0.9500 . . no
C3D H3D 0.9500 . . no
C5A H5A 0.9500 . . no
C5D H5D 0.9500 . . no
C7A H7A 1.0000 . . no
C7D H7D 1.0000 . . no
C8A H8B 0.9800 . . no
C8A H8C 0.9800 . . no
C8A H8A 0.9800 . . no
C8D H8F 0.9800 . . no
C8D H8D 0.9800 . . no
C8D H8E 0.9800 . . no
C9A H9A 0.9800 . . no
C9A H9B 0.9800 . . no
C9A H9C 0.9800 . . no
C9D H9E 0.9800 . . no
C9D H9F 0.9800 . . no
C9D H9D 0.9800 . . no
C10A H10A 1.0000 . . no
C10D H10D 1.0000 . . no
C11A H11A 0.9800 . . no
C11A H11C 0.9800 . . no
C11A H11B 0.9800 . . no
C11D H11E 0.9800 . . no
C11D H11F 0.9800 . . no
C11D H11D 0.9800 . . no
C12A H12A 0.9800 . . no
C12A H12B 0.9800 . . no
C12A H12C 0.9800 . . no
C12D H12D 0.9800 . . no
C12D H12F 0.9800 . . no
C12D H12E 0.9800 . . no
C13A H13A 1.0000 . . no
C13D H13D 1.0000 . . no
C14A H14B 0.9800 . . no
C14A H14A 0.9800 . . no
C14A H14C 0.9800 . . no
C14D H14F 0.9800 . . no
C14D H14D 0.9800 . . no
C14D H14E 0.9800 . . no
C15A H15B 0.9800 . . no
C15A H15A 0.9800 . . no
C15A H15C 0.9800 . . no
C15D H15D 0.9800 . . no
C15D H15E 0.9800 . . no
C15D H15F 0.9800 . . no
C19 H19 1.0000 . . no
C20 H20C 0.9800 . . no
C20 H20A 0.9800 . . no
C20 H20B 0.9800 . . no
C21 H21B 0.9800 . . no
C21 H21A 0.9800 . . no
C21 H21C 0.9800 . . no
C22 H22A 0.9800 . . no
C22 H22B 0.9800 . . no
C22 H22C 0.9800 . . no
C23 H23A 0.9800 . . no
C23 H23B 0.9800 . . no
C23 H23C 0.9800 . . no
C24 H24 1.0000 . . no
C25 H25B 0.9800 . . no
C25 H25A 0.9800 . . no
C25 H25C 0.9800 . . no
C26 H26C 0.9800 . . no
C26 H26A 0.9800 . . no
C26 H26B 0.9800 . . no
C30 H30 0.9500 . . no
C31 H31 0.9500 . . no
C32 H32 0.9500 . . no
C34 H34B 0.9800 . . no
C34 H34C 0.9800 . . no
C34 H34A 0.9800 . . no
C35 H35B 0.9800 . . no
C35 H35C 0.9800 . . no
C35 H35A 0.9800 . . no

loop_
_geom_hbond_atom_site_label_D
_geom_hbond_atom_site_label_H
_geom_hbond_atom_site_label_A
_geom_hbond_distance_DH
_geom_hbond_distance_HA
_geom_hbond_distance_DA
_geom_hbond_angle_DHA
_geom_hbond_site_symmetry_A
_geom_hbond_publ_flag
C19 H19 N3 1.0000 2.2800 3.141(4) 144.00 . yes

loop_
_geom_torsion_atom_site_label_1
_geom_torsion_atom_site_label_2
_geom_torsion_atom_site_label_3
_geom_torsion_atom_site_label_4
_geom_torsion
_geom_torsion_site_symmetry_1
_geom_torsion_site_symmetry_2
_geom_torsion_site_symmetry_3
_geom_torsion_site_symmetry_4
_geom_torsion_publ_flag
C16 Al1 C1D C2D -110.6(8) . . . . no
C16 Al1 C1D C6D 59.9(8) . . . . no
C27 Al1 C1D C2D 121.0(8) . . . . no
C27 Al1 C1D C6D -68.5(8) . . . . no
C27 Al1 C1D C2D 23.8(10) 2_655 . . . no
C27 Al1 C1D C6D -165.7(6) 2_655 . . . no
C1D Al1 C16 N1 -122.2(4) . . . . no
C1D Al1 C16 N2 44.7(4) . . . . no
C27 Al1 C16 N1 5.2(3) . . . . no
C27 Al1 C16 N2 172.2(2) . . . . no
C27 Al1 C16 N1 103.6(3) 2_655 . . . no
C27 Al1 C16 N2 -89.5(3) 2_655 . . . no
C1D Al1 C27 N3 96.7(3) . . . . no
C1D Al1 C27 Al1 -94.92(17) . . . 2_655 no
C16 Al1 C27 N3 -22.6(3) . . . . no
C16 Al1 C27 Al1 145.83(11) . . . 2_655 no
C27 Al1 C27 N3 -143.2(3) 2_655 . . . no
C27 Al1 C27 Al1 25.16(11) 2_655 . . 2_655 no
C1D Al1 C27 Al1 91.4(4) . . 2_655 2_655 no
C1D Al1 C27 N3 -103.7(5) . . 2_655 2_655 no
C16 Al1 C27 Al1 -143.21(11) . . 2_655 2_655 no
C16 Al1 C27 N3 21.8(4) . . 2_655 2_655 no
C27 Al1 C27 Al1 -25.08(11) . . 2_655 2_655 no
C27 Al1 C27 N3 139.9(3) . . 2_655 2_655 no
C17 N1 C16 Al1 167.6(2) . . . . no
C17 N1 C16 N2 -1.2(3) . . . . no
C19 N1 C16 Al1 -15.8(4) . . . . no
C19 N1 C16 N2 175.5(3) . . . . no
C16 N1 C17 C18 1.2(4) . . . . no
C16 N1 C17 C22 -176.6(3) . . . . no
C19 N1 C17 C18 -175.3(3) . . . . no
C19 N1 C17 C22 6.9(5) . . . . no
C16 N1 C19 C20 -117.6(3) . . . . no
C16 N1 C19 C21 114.4(3) . . . . no
C17 N1 C19 C20 58.6(4) . . . . no
C17 N1 C19 C21 -69.5(4) . . . . no
C18 N2 C16 Al1 -169.0(2) . . . . no
C18 N2 C16 N1 0.8(3) . . . . no
C24 N2 C16 Al1 11.3(4) . . . . no
C24 N2 C16 N1 -178.9(3) . . . . no
C16 N2 C18 C17 -0.1(4) . . . . no
C16 N2 C18 C23 179.6(3) . . . . no
C24 N2 C18 C17 179.6(3) . . . . no
C24 N2 C18 C23 -0.7(5) . . . . no
C16 N2 C24 C25 114.6(3) . . . . no
C16 N2 C24 C26 -116.8(3) . . . . no
C18 N2 C24 C25 -65.0(4) . . . . no
C18 N2 C24 C26 63.5(4) . . . . no
C28 N3 C27 Al1 168.5(2) . . . . no
C28 N3 C27 Al1 7.2(5) . . . 2_655 no
C27 N3 C28 C29 -77.1(4) . . . . no
C27 N3 C28 C33 113.6(4) . . . . no
Al1 C1D C2D C3D 172.9(6) . . . . no
Al1 C1D C2D C7D -10.4(12) . . . . no
C6D C1D C2D C3D 2.1(12) . . . . no
C6D C1D C2D C7D 178.9(7) . . . . no
Al1 C1D C6D C5D -172.0(6) . . . . no
Al1 C1D C6D C13D 3.8(12) . . . . no
C2D C1D C6D C5D -0.5(13) . . . . no
C2D C1D C6D C13D 175.2(7) . . . . no
C1D C2D C3D C4D -3.6(10) . . . . no
C7D C2D C3D C4D 179.5(6) . . . . no
C1D C2D C7D C8D 121.7(7) . . . . no
C1D C2D C7D C9D -115.3(7) . . . . no
C3D C2D C7D C8D -61.4(6) . . . . no
C3D C2D C7D C9D 61.7(7) . . . . no
C2D C3D C4D C5D 3.0(9) . . . . no
C2D C3D C4D C10D 178.0(5) . . . . no
C3D C4D C5D C6D -1.3(9) . . . . no
C10D C4D C5D C6D -176.4(6) . . . . no
C3D C4D C10D C11D -94.6(6) . . . . no
C3D C4D C10D C12D 141.9(6) . . . . no
C5D C4D C10D C11D 80.2(6) . . . . no
C5D C4D C10D C12D -43.4(7) . . . . no
C4D C5D C6D C1D 0.1(11) . . . . no
C4D C5D C6D C13D -175.8(6) . . . . no
C1D C6D C13D C14D -113.2(8) . . . . no
C1D C6D C13D C15D 123.9(8) . . . . no
C5D C6D C13D C14D 62.8(7) . . . . no
C5D C6D C13D C15D -60.2(8) . . . . no
N1 C17 C18 N2 -0.6(4) . . . . no
N1 C17 C18 C23 179.7(3) . . . . no
C22 C17 C18 N2 177.1(3) . . . . no
C22 C17 C18 C23 -2.7(6) . . . . no
N3 C28 C29 C30 -171.0(3) . . . . no
N3 C28 C29 C34 5.6(5) . . . . no
C33 C28 C29 C30 -1.8(5) . . . . no
C33 C28 C29 C34 174.7(3) . . . . no
N3 C28 C33 C32 172.8(3) . . . . no
N3 C28 C33 C35 -3.2(5) . . . . no
C29 C28 C33 C32 3.4(5) . . . . no
C29 C28 C33 C35 -172.6(3) . . . . no
C28 C29 C30 C31 -1.0(6) . . . . no
C34 C29 C30 C31 -177.6(4) . . . . no
C29 C30 C31 C32 2.1(7) . . . . no
C30 C31 C32 C33 -0.4(7) . . . . no
C31 C32 C33 C28 -2.3(6) . . . . no
C31 C32 C33 C35 173.6(4) . . . . no

loop_
_platon_squeeze_void_nr
_platon_squeeze_void_average_x
_platon_squeeze_void_average_y
_platon_squeeze_void_average_z
_platon_squeeze_void_volume
_platon_squeeze_void_count_electrons
_platon_squeeze_void_content
1 0.500 0.240 0.750 198 61 ' '
2 0.000 0.260 0.250 199 61 ' '
3 1.000 0.740 0.750 198 61 ' '
4 0.500 0.760 0.250 199 61 ' '
